data_7049810
loop_
_publ_author_name
'Tomson, Neil C.'
'Anderson, Nickolas H.'
'Tondreau, Aaron M.'
'Scott, Brian L.'
'Boncella, James M.'

_publ_section_title
;
 Oxidation of uranium(iv) mixed imido-amido complexes with PhEEPh and to
 generate uranium(vi) bis(imido) dichalcogenolates,
 U(NR)<sub>2</sub>(EPh)<sub>2</sub>(L)<sub>2</sub>.
;
_journal_issue 29
_journal_name_full 'Dalton transactions (Cambridge, England : 2003)'
_journal_page_first 10865
_journal_page_last 10873
_journal_paper_doi 10.1039/c9dt00680j
_journal_volume 48
_journal_year 2019
_chemical_formula_sum 'C64 H86 Li2 N2 O4 S4 U'
_chemical_formula_weight 1327.49
_space_group_crystal_system monoclinic
_space_group_IT_number 14
_space_group_name_Hall '-P 2yn'
_space_group_name_H-M_alt 'P 1 21/n 1'
_symmetry_space_group_name_Hall '-P 2yn'
_symmetry_space_group_name_H-M 'P 1 21/n 1'
_atom_sites_solution_hydrogens geom
_audit_creation_method SHELXL-2014/7
_audit_update_record
;
2018-04-10 deposited with the CCDC.    2019-04-23 downloaded from the CCDC.
;
_cell_angle_alpha 90
_cell_angle_beta 98.6350(10)
_cell_angle_gamma 90
_cell_formula_units_Z 2
_cell_length_a 12.6118(10)
_cell_length_b 18.0426(15)
_cell_length_c 13.8368(11)
_cell_measurement_reflns_used 9806
_cell_measurement_temperature 100(1)
_cell_measurement_theta_max 33.71
_cell_measurement_theta_min 2.33
_cell_volume 3112.9(4)
_computing_cell_refinement 'APEX2 V.2014.7-1 (Bruker AXS, 2014)'
_computing_data_collection 'APEX2 V.2014.7-1 (Bruker AXS, 2014)'
_computing_data_reduction 'SAINT, v. 8.34A (Bruker AXS, 2013)'
_computing_molecular_graphics 'SHELXTL, v. 2014/7, (Bruker AXS, 2014)'
_computing_publication_material 'SHELXTL, v. 2014/7, (Bruker AXS, 2014)'
_computing_structure_refinement 'SHELXL 2014/7 (Sheldrick, 2014)'
_computing_structure_solution 'SHELXS 2013/1 (Sheldrick, 2013)'
_diffrn_ambient_temperature 100(1)
_diffrn_measured_fraction_theta_full 0.998
_diffrn_measured_fraction_theta_max 0.997
_diffrn_measurement_device_type 'Bruker D8 Quest with CMOS detector'
_diffrn_measurement_method '\w scans'
_diffrn_radiation_monochromator 'Bruker Triumph curved graphite'
_diffrn_radiation_source 'fine-focus sealed tube'
_diffrn_radiation_type MoK\a
_diffrn_radiation_wavelength 0.71073
_diffrn_reflns_av_R_equivalents 0.0380
_diffrn_reflns_av_unetI/netI 0.0281
_diffrn_reflns_Laue_measured_fraction_full 0.998
_diffrn_reflns_Laue_measured_fraction_max 0.997
_diffrn_reflns_limit_h_max 19
_diffrn_reflns_limit_h_min -19
_diffrn_reflns_limit_k_max 28
_diffrn_reflns_limit_k_min -28
_diffrn_reflns_limit_l_max 21
_diffrn_reflns_limit_l_min -21
_diffrn_reflns_number 70503
_diffrn_reflns_point_group_measured_fraction_full 0.998
_diffrn_reflns_point_group_measured_fraction_max 0.997
_diffrn_reflns_theta_full 25.000
_diffrn_reflns_theta_max 33.724
_diffrn_reflns_theta_min 2.258
_diffrn_standards_decay_% 0
_diffrn_standards_interval_count 0
_diffrn_standards_interval_time 0
_diffrn_standards_number 0
_exptl_absorpt_coefficient_mu 2.788
_exptl_absorpt_correction_T_max 0.808
_exptl_absorpt_correction_T_min 0.592
_exptl_absorpt_correction_type multi-scan
_exptl_absorpt_process_details 'SADABS v. 2014/3 (Bruker AXS, 2013)'
_exptl_crystal_colour dark
_exptl_crystal_density_diffrn 1.416
_exptl_crystal_description block
_exptl_crystal_F_000 1356
_exptl_crystal_size_max 0.210
_exptl_crystal_size_mid 0.150
_exptl_crystal_size_min 0.080
_refine_diff_density_max 0.857
_refine_diff_density_min -0.957
_refine_diff_density_rms 0.098
_refine_ls_extinction_method none
_refine_ls_goodness_of_fit_ref 1.372
_refine_ls_hydrogen_treatment constr
_refine_ls_matrix_type full
_refine_ls_number_parameters 353
_refine_ls_number_reflns 12400
_refine_ls_number_restraints 0
_refine_ls_restrained_S_all 1.372
_refine_ls_R_factor_all 0.0400
_refine_ls_R_factor_gt 0.0236
_refine_ls_shift/su_max 0.000
_refine_ls_shift/su_mean 0.000
_refine_ls_structure_factor_coef Fsqd
_refine_ls_weighting_details 'w=1/[\s^2^(Fo^2^)+(0.0161P)^2^] where P=(Fo^2^+2Fc^2^)/3'
_refine_ls_weighting_scheme calc
_refine_ls_wR_factor_gt 0.0467
_refine_ls_wR_factor_ref 0.0495
_reflns_Friedel_coverage 0.000
_reflns_number_gt 9692
_reflns_number_total 12400
_reflns_threshold_expression 'I > 2\s(I)'
_cod_data_source_file c9dt00680j2.cif
_cod_data_source_block dq0142
_cod_depositor_comments 'Adding full bibliography for 7049805--7049811.cif.'
_cod_database_code 7049810
_shelx_shelxl_version_number 2014/7
_shelx_space_group_comment
;
The symmetry employed for this shelxl refinement is uniquely defined
by the following loop, which should always be used as a source of
symmetry information in preference to the above space-group names.
They are only intended as comments.
;
_shelx_estimated_absorpt_t_min 0.592
_shelx_estimated_absorpt_t_max 0.808

loop_
_space_group_symop_operation_xyz
'x, y, z'
'-x+1/2, y+1/2, -z+1/2'
'-x, -y, -z'
'x-1/2, -y-1/2, z-1/2'

loop_
_atom_site_label
_atom_site_type_symbol
_atom_site_fract_x
_atom_site_fract_y
_atom_site_fract_z
_atom_site_U_iso_or_equiv
_atom_site_adp_type
_atom_site_occupancy
_atom_site_site_symmetry_order
_atom_site_calc_flag
_atom_site_refinement_flags_posn
_atom_site_refinement_flags_adp
_atom_site_refinement_flags_occupancy
U1 U 0.0000 0.0000 0.5000 0.00974(2) Uani 1 2 d S . P
S1 S 0.09652(3) 0.10208(2) 0.39477(3) 0.01306(6) Uani 1 1 d . . .
S2 S 0.16557(3) 0.05586(2) 0.64124(3) 0.01410(7) Uani 1 1 d . . .
N1 N -0.08875(9) 0.07929(6) 0.52517(8) 0.0122(2) Uani 1 1 d . . .
O1 O 0.09358(9) 0.26940(6) 0.52121(8) 0.0202(2) Uani 1 1 d . . .
O2 O 0.31389(8) 0.19945(6) 0.56407(8) 0.0213(2) Uani 1 1 d . . .
Li1 Li 0.1647(2) 0.17413(15) 0.5493(2) 0.0200(6) Uani 1 1 d . . .
C1 C 0.21696(11) 0.06901(8) 0.35754(10) 0.0137(3) Uani 1 1 d . . .
C2 C 0.24144(12) 0.09112(8) 0.26691(11) 0.0186(3) Uani 1 1 d . . .
H2 H 0.1924 0.1214 0.2255 0.022 Uiso 1 1 calc R U .
C3 C 0.33683(13) 0.06927(9) 0.23650(12) 0.0236(3) Uani 1 1 d . . .
H3 H 0.3526 0.0850 0.1747 0.028 Uiso 1 1 calc R U .
C4 C 0.40908(13) 0.02481(10) 0.29557(13) 0.0226(3) Uani 1 1 d . . .
H4 H 0.4743 0.0100 0.2747 0.027 Uiso 1 1 calc R U .
C5 C 0.38486(13) 0.00215(9) 0.38576(12) 0.0212(3) Uani 1 1 d . . .
H5 H 0.4338 -0.0285 0.4267 0.025 Uiso 1 1 calc R U .
C6 C 0.28948(12) 0.02400(9) 0.41673(11) 0.0176(3) Uani 1 1 d . . .
H6 H 0.2738 0.0081 0.4785 0.021 Uiso 1 1 calc R U .
C7 C 0.17107(12) 0.03869(8) 0.76761(10) 0.0134(3) Uani 1 1 d . . .
C8 C 0.25169(12) 0.07300(8) 0.83275(11) 0.0165(3) Uani 1 1 d . . .
H8 H 0.3024 0.1041 0.8083 0.020 Uiso 1 1 calc R U .
C9 C 0.25855(13) 0.06217(9) 0.93289(11) 0.0197(3) Uani 1 1 d . . .
H9 H 0.3137 0.0860 0.9762 0.024 Uiso 1 1 calc R U .
C10 C 0.18567(15) 0.01693(9) 0.97034(12) 0.0215(3) Uani 1 1 d . . .
H10 H 0.1899 0.0101 1.0389 0.026 Uiso 1 1 calc R U .
C11 C 0.10624(14) -0.01832(9) 0.90587(12) 0.0207(3) Uani 1 1 d . . .
H11 H 0.0562 -0.0498 0.9307 0.025 Uiso 1 1 calc R U .
C12 C 0.09921(13) -0.00806(8) 0.80542(11) 0.0169(3) Uani 1 1 d . . .
H12 H 0.0451 -0.0330 0.7623 0.020 Uiso 1 1 calc R U .
C13 C -0.14679(10) 0.14394(7) 0.53944(10) 0.0113(2) Uani 1 1 d . . .
C14 C -0.20473(11) 0.18018(8) 0.45754(10) 0.0123(3) Uani 1 1 d . . .
C15 C -0.25739(11) 0.24609(8) 0.47278(11) 0.0154(3) Uani 1 1 d . . .
H15 H -0.2954 0.2717 0.4183 0.018 Uiso 1 1 calc R U .
C16 C -0.25549(12) 0.27496(8) 0.56572(11) 0.0166(3) Uani 1 1 d . . .
H16 H -0.2910 0.3203 0.5746 0.020 Uiso 1 1 calc R U .
C17 C -0.20176(11) 0.23752(8) 0.64573(11) 0.0149(3) Uani 1 1 d . . .
H17 H -0.2024 0.2570 0.7094 0.018 Uiso 1 1 calc R U .
C18 C -0.14662(11) 0.17177(7) 0.63481(10) 0.0119(2) Uani 1 1 d . . .
C19 C -0.21737(11) 0.14568(8) 0.35649(10) 0.0148(3) Uani 1 1 d . . .
H19 H -0.1640 0.1045 0.3586 0.018 Uiso 1 1 calc R U .
C20 C -0.19633(13) 0.19931(9) 0.27613(11) 0.0221(3) Uani 1 1 d . . .
H20A H -0.2460 0.2413 0.2739 0.033 Uiso 1 1 calc R U .
H20B H -0.2072 0.1736 0.2130 0.033 Uiso 1 1 calc R U .
H20C H -0.1223 0.2174 0.2900 0.033 Uiso 1 1 calc R U .
C21 C -0.32960(12) 0.11125(8) 0.33279(11) 0.0191(3) Uani 1 1 d . . .
H21A H -0.3410 0.0766 0.3848 0.029 Uiso 1 1 calc R U .
H21B H -0.3356 0.0847 0.2704 0.029 Uiso 1 1 calc R U .
H21C H -0.3838 0.1505 0.3280 0.029 Uiso 1 1 calc R U .
C22 C -0.08934(11) 0.13239(8) 0.72458(10) 0.0140(3) Uani 1 1 d . . .
H22 H -0.0549 0.0869 0.7021 0.017 Uiso 1 1 calc R U .
C23 C -0.00062(12) 0.18060(8) 0.78064(11) 0.0180(3) Uani 1 1 d . . .
H23A H 0.0530 0.1920 0.7383 0.027 Uiso 1 1 calc R U .
H23B H 0.0337 0.1538 0.8386 0.027 Uiso 1 1 calc R U .
H23C H -0.0318 0.2268 0.8008 0.027 Uiso 1 1 calc R U .
C24 C -0.16834(13) 0.10786(9) 0.79202(11) 0.0213(3) Uani 1 1 d . . .
H24A H -0.2046 0.1514 0.8139 0.032 Uiso 1 1 calc R U .
H24B H -0.1294 0.0821 0.8489 0.032 Uiso 1 1 calc R U .
H24C H -0.2217 0.0744 0.7565 0.032 Uiso 1 1 calc R U .
C25 C 0.04812(13) 0.31955(8) 0.58445(12) 0.0221(3) Uani 1 1 d . . .
H25A H 0.0819 0.3129 0.6532 0.026 Uiso 1 1 calc R U .
H25B H -0.0301 0.3116 0.5799 0.026 Uiso 1 1 calc R U .
C26 C 0.07186(14) 0.39608(9) 0.54754(12) 0.0237(3) Uani 1 1 d . . .
H26A H 0.1421 0.4145 0.5803 0.028 Uiso 1 1 calc R U .
H26B H 0.0154 0.4319 0.5585 0.028 Uiso 1 1 calc R U .
C27 C 0.07320(15) 0.38397(9) 0.43814(12) 0.0256(4) Uani 1 1 d . . .
H27A H 0.0114 0.4089 0.3986 0.031 Uiso 1 1 calc R U .
H27B H 0.1403 0.4033 0.4186 0.031 Uiso 1 1 calc R U .
C28 C 0.06587(18) 0.30050(10) 0.42520(13) 0.0341(4) Uani 1 1 d . . .
H28A H -0.0077 0.2858 0.3964 0.041 Uiso 1 1 calc R U .
H28B H 0.1163 0.2832 0.3817 0.041 Uiso 1 1 calc R U .
C29 C 0.40495(13) 0.15679(9) 0.60941(14) 0.0258(4) Uani 1 1 d . . .
H29A H 0.3952 0.1036 0.5929 0.031 Uiso 1 1 calc R U .
H29B H 0.4147 0.1623 0.6814 0.031 Uiso 1 1 calc R U .
C30 C 0.50006(15) 0.18783(11) 0.56873(19) 0.0438(6) Uani 1 1 d . . .
H30A H 0.5098 0.1629 0.5069 0.053 Uiso 1 1 calc R U .
H30B H 0.5667 0.1828 0.6162 0.053 Uiso 1 1 calc R U .
C31 C 0.46944(15) 0.26896(11) 0.55145(17) 0.0378(5) Uani 1 1 d . . .
H31A H 0.4829 0.2980 0.6128 0.045 Uiso 1 1 calc R U .
H31B H 0.5086 0.2918 0.5022 0.045 Uiso 1 1 calc R U .
C32 C 0.35120(14) 0.26252(11) 0.51426(14) 0.0322(4) Uani 1 1 d . . .
H32A H 0.3131 0.3081 0.5292 0.039 Uiso 1 1 calc R U .
H32B H 0.3389 0.2546 0.4426 0.039 Uiso 1 1 calc R U .

loop_
_atom_site_aniso_label
_atom_site_aniso_U_11
_atom_site_aniso_U_22
_atom_site_aniso_U_33
_atom_site_aniso_U_23
_atom_site_aniso_U_13
_atom_site_aniso_U_12
U1 0.01244(3) 0.00814(3) 0.00888(3) -0.00040(3) 0.00235(2) 0.00005(3)
S1 0.01547(16) 0.01174(15) 0.01228(15) 0.00116(12) 0.00309(12) -0.00065(12)
S2 0.01767(16) 0.01384(16) 0.01056(15) 0.00010(12) 0.00131(12) -0.00275(13)
N1 0.0146(6) 0.0114(5) 0.0107(5) -0.0005(4) 0.0019(4) 0.0008(4)
O1 0.0265(6) 0.0153(5) 0.0184(5) 0.0004(4) 0.0021(5) 0.0030(4)
O2 0.0162(5) 0.0207(6) 0.0264(6) 0.0062(5) 0.0014(5) -0.0010(4)
Li1 0.0229(14) 0.0158(13) 0.0209(14) 0.0005(10) 0.0022(11) -0.0011(11)
C1 0.0155(6) 0.0119(6) 0.0141(6) -0.0012(5) 0.0035(5) -0.0041(5)
C2 0.0206(7) 0.0177(7) 0.0181(7) 0.0042(6) 0.0049(6) -0.0020(6)
C3 0.0261(8) 0.0243(8) 0.0231(8) 0.0009(6) 0.0127(7) -0.0048(7)
C4 0.0169(7) 0.0249(7) 0.0277(9) -0.0056(7) 0.0089(6) -0.0039(6)
C5 0.0171(6) 0.0228(7) 0.0230(7) -0.0034(7) 0.0007(6) 0.0018(7)
C6 0.0189(7) 0.0197(7) 0.0144(7) -0.0009(6) 0.0033(6) 0.0005(6)
C7 0.0185(7) 0.0108(6) 0.0108(6) 0.0002(5) 0.0018(5) 0.0021(5)
C8 0.0180(7) 0.0147(7) 0.0165(7) -0.0005(5) 0.0011(6) -0.0002(5)
C9 0.0249(8) 0.0184(7) 0.0140(7) -0.0024(6) -0.0027(6) 0.0024(6)
C10 0.0309(9) 0.0204(8) 0.0131(7) 0.0013(5) 0.0029(6) 0.0037(6)
C11 0.0274(8) 0.0187(7) 0.0168(7) 0.0034(5) 0.0061(6) -0.0022(6)
C12 0.0209(7) 0.0151(7) 0.0146(6) -0.0007(5) 0.0018(5) -0.0033(6)
C13 0.0107(6) 0.0097(6) 0.0137(6) -0.0008(5) 0.0029(5) -0.0013(5)
C14 0.0122(6) 0.0114(6) 0.0132(6) 0.0000(5) 0.0016(5) -0.0007(5)
C15 0.0147(7) 0.0133(6) 0.0174(7) 0.0007(5) 0.0002(5) 0.0012(5)
C16 0.0153(7) 0.0132(6) 0.0217(7) -0.0021(6) 0.0038(6) 0.0026(5)
C17 0.0165(7) 0.0138(6) 0.0152(7) -0.0031(5) 0.0046(5) -0.0004(5)
C18 0.0126(6) 0.0104(6) 0.0131(6) -0.0014(5) 0.0035(5) -0.0024(5)
C19 0.0162(7) 0.0148(7) 0.0129(6) 0.0002(5) 0.0004(5) 0.0009(5)
C20 0.0258(8) 0.0242(8) 0.0164(7) 0.0009(6) 0.0040(6) -0.0047(6)
C21 0.0210(7) 0.0187(7) 0.0168(7) 0.0000(6) -0.0003(6) -0.0024(6)
C22 0.0190(7) 0.0117(6) 0.0116(6) -0.0008(5) 0.0031(5) 0.0001(5)
C23 0.0197(7) 0.0175(7) 0.0162(7) -0.0011(6) 0.0002(6) -0.0020(6)
C24 0.0296(8) 0.0187(7) 0.0168(7) 0.0004(6) 0.0072(6) -0.0067(6)
C25 0.0248(8) 0.0168(7) 0.0263(8) -0.0001(6) 0.0094(7) -0.0004(6)
C26 0.0303(9) 0.0149(7) 0.0268(8) -0.0005(6) 0.0077(7) -0.0008(6)
C27 0.0321(9) 0.0202(8) 0.0249(8) 0.0060(7) 0.0061(7) 0.0028(7)
C28 0.0585(13) 0.0224(9) 0.0186(8) 0.0008(7) -0.0035(8) 0.0012(9)
C29 0.0192(8) 0.0204(8) 0.0372(10) 0.0052(7) 0.0026(7) 0.0002(6)
C30 0.0238(9) 0.0348(11) 0.0757(17) 0.0158(11) 0.0166(10) 0.0017(8)
C31 0.0248(9) 0.0334(10) 0.0571(13) 0.0182(10) 0.0119(9) -0.0024(8)
C32 0.0260(9) 0.0359(10) 0.0354(10) 0.0187(8) 0.0069(8) -0.0016(8)

loop_
_atom_type_symbol
_atom_type_description
_atom_type_scat_dispersion_real
_atom_type_scat_dispersion_imag
_atom_type_scat_source
C C 0.0033 0.0016 'International Tables Vol C Tables 4.2.6.8 and 6.1.1.4'
H H 0.0000 0.0000 'International Tables Vol C Tables 4.2.6.8 and 6.1.1.4'
N N 0.0061 0.0033 'International Tables Vol C Tables 4.2.6.8 and 6.1.1.4'
S S 0.1246 0.1234 'International Tables Vol C Tables 4.2.6.8 and 6.1.1.4'
U U -9.6767 9.6646 'International Tables Vol C Tables 4.2.6.8 and 6.1.1.4'
O O 0.0106 0.0060 'International Tables Vol C Tables 4.2.6.8 and 6.1.1.4'
Li Li -0.0003 0.0001 'International Tables Vol C Tables 4.2.6.8 and 6.1.1.4'

loop_
_geom_angle_atom_site_label_1
_geom_angle_atom_site_label_2
_geom_angle_atom_site_label_3
_geom_angle
_geom_angle_site_symmetry_1
_geom_angle_site_symmetry_3
N1 U1 N1 180.0 . 3_556
N1 U1 S1 84.92(4) . .
N1 U1 S1 95.08(4) 3_556 .
N1 U1 S1 95.08(4) . 3_556
N1 U1 S1 84.92(4) 3_556 3_556
S1 U1 S1 180.000(13) . 3_556
N1 U1 S2 89.95(4) . .
N1 U1 S2 90.04(4) 3_556 .
S1 U1 S2 77.686(12) . .
S1 U1 S2 102.314(11) 3_556 .
N1 U1 S2 90.05(4) . 3_556
N1 U1 S2 89.95(4) 3_556 3_556
S1 U1 S2 102.314(12) . 3_556
S1 U1 S2 77.686(12) 3_556 3_556
S2 U1 S2 180.000(13) . 3_556
N1 U1 Li1 109.89(6) . 3_556
N1 U1 Li1 70.11(6) 3_556 3_556
S1 U1 Li1 137.68(4) . 3_556
S1 U1 Li1 42.32(4) 3_556 3_556
S2 U1 Li1 138.82(4) . 3_556
S2 U1 Li1 41.18(4) 3_556 3_556
N1 U1 Li1 70.11(6) . .
N1 U1 Li1 109.89(6) 3_556 .
S1 U1 Li1 42.32(4) . .
S1 U1 Li1 137.68(4) 3_556 .
S2 U1 Li1 41.18(4) . .
S2 U1 Li1 138.82(4) 3_556 .
Li1 U1 Li1 180.0 3_556 .
C1 S1 Li1 102.70(8) . .
C1 S1 U1 113.25(5) . .
Li1 S1 U1 91.02(6) . .
C7 S2 Li1 130.84(8) . .
C7 S2 U1 122.52(5) . .
Li1 S2 U1 90.36(6) . .
C13 N1 U1 173.38(10) . .
C28 O1 C25 104.68(12) . .
C28 O1 Li1 124.72(13) . .
C25 O1 Li1 130.32(12) . .
C32 O2 C29 109.39(12) . .
C32 O2 Li1 121.43(13) . .
C29 O2 Li1 128.50(12) . .
O2 Li1 O1 103.04(13) . .
O2 Li1 S2 102.79(12) . .
O1 Li1 S2 145.69(15) . .
O2 Li1 S1 114.47(13) . .
O1 Li1 S1 101.29(12) . .
S2 Li1 S1 88.07(9) . .
O2 Li1 U1 136.28(12) . .
O1 Li1 U1 118.28(11) . .
S2 Li1 U1 48.46(5) . .
S1 Li1 U1 46.66(5) . .
C2 C1 C6 118.75(14) . .
C2 C1 S1 118.60(11) . .
C6 C1 S1 122.61(11) . .
C3 C2 C1 120.65(15) . .
C4 C3 C2 120.56(15) . .
C3 C4 C5 119.10(15) . .
C4 C5 C6 120.60(15) . .
C5 C6 C1 120.33(15) . .
C12 C7 C8 118.44(13) . .
C12 C7 S2 123.06(11) . .
C8 C7 S2 118.50(11) . .
C9 C8 C7 120.74(14) . .
C10 C9 C8 120.67(15) . .
C9 C10 C11 118.91(15) . .
C12 C11 C10 120.75(15) . .
C11 C12 C7 120.47(14) . .
N1 C13 C18 119.89(12) . .
N1 C13 C14 119.23(12) . .
C18 C13 C14 120.88(12) . .
C15 C14 C13 118.31(13) . .
C15 C14 C19 120.22(13) . .
C13 C14 C19 121.29(12) . .
C16 C15 C14 121.30(14) . .
C15 C16 C17 119.84(13) . .
C16 C17 C18 121.37(13) . .
C17 C18 C13 118.23(13) . .
C17 C18 C22 119.59(12) . .
C13 C18 C22 122.18(12) . .
C14 C19 C20 113.91(12) . .
C14 C19 C21 109.20(12) . .
C20 C19 C21 110.86(12) . .
C18 C22 C24 111.19(12) . .
C18 C22 C23 111.73(12) . .
C24 C22 C23 110.39(12) . .
O1 C25 C26 104.55(12) . .
C25 C26 C27 103.57(13) . .
C28 C27 C26 104.39(13) . .
O1 C28 C27 106.05(14) . .
O2 C29 C30 105.37(14) . .
C29 C30 C31 102.62(15) . .
C32 C31 C30 101.19(16) . .
O2 C32 C31 105.91(14) . .

loop_
_geom_bond_atom_site_label_1
_geom_bond_atom_site_label_2
_geom_bond_distance
_geom_bond_site_symmetry_2
U1 N1 1.8809(12) .
U1 N1 1.8809(12) 3_556
U1 S1 2.7434(4) .
U1 S1 2.7434(4) 3_556
U1 S2 2.8232(4) .
U1 S2 2.8232(4) 3_556
U1 Li1 3.771(3) 3_556
U1 Li1 3.772(3) .
S1 C1 1.7788(15) .
S1 Li1 2.540(3) .
S2 C7 1.7668(14) .
S2 Li1 2.483(3) .
N1 C13 1.4068(17) .
O1 C28 1.436(2) .
O1 C25 1.4365(18) .
O1 Li1 1.951(3) .
O2 C32 1.4452(19) .
O2 C29 1.4452(19) .
O2 Li1 1.917(3) .
C1 C2 1.394(2) .
C1 C6 1.393(2) .
C2 C3 1.390(2) .
C3 C4 1.385(2) .
C4 C5 1.390(2) .
C5 C6 1.393(2) .
C7 C12 1.396(2) .
C7 C8 1.398(2) .
C8 C9 1.389(2) .
C9 C10 1.387(2) .
C10 C11 1.391(2) .
C11 C12 1.392(2) .
C13 C18 1.4116(18) .
C13 C14 1.4131(19) .
C14 C15 1.3935(19) .
C14 C19 1.5168(19) .
C15 C16 1.384(2) .
C16 C17 1.384(2) .
C17 C18 1.3947(19) .
C18 C22 1.517(2) .
C19 C20 1.527(2) .
C19 C21 1.535(2) .
C22 C24 1.529(2) .
C22 C23 1.533(2) .
C25 C26 1.518(2) .
C26 C27 1.532(2) .
C27 C28 1.518(2) .
C29 C30 1.507(2) .
C30 C31 1.524(3) .
C31 C32 1.507(3) .
